data_4123965
loop_
_publ_author_name
'Rhule, J.T.'
'Hill, C.L.'
'Neiwert, W.A.'
'Do, B.T.'
'Hardcastle, K.I.'

_publ_section_title
;
 Ag5 P V2 Mo10 O40, a heterogeneous catalyst for air-based selective
 oxidation at ambient temperature
;
_journal_name_full 'Journal of the American Chemical Society'
_journal_page_first 12101
_journal_page_last 12102
_journal_volume 123
_journal_year 2001
_chemical_formula_sum 'C34.6 H54.9 Ag10.4 Mo20 N17.7 O82.7 P2 V4'
_chemical_name_systematic
;
Ag10.4 P2 V4 Mo20 O80 (N O3)0.4 (C H3 C N)17.3 (H2 O)1.5
;
_space_group_IT_number 2
_symmetry_space_group_name_Hall '-P 1'
_symmetry_space_group_name_H-M 'P -1'
_cell_angle_alpha 85.966
_cell_angle_beta 83.556
_cell_angle_gamma 77.854
_cell_formula_units_Z 2
_cell_length_a 13.038
_cell_length_b 21.175
_cell_length_c 22.353
_cell_volume 5988.005
_citation_journal_id_ASTM JACSAT
_cod_data_source_file Rhule_JACSAT_2001_1110.cif
_cod_data_source_block C34.6H54.9Ag10.4Mo20N17.7O82.7P2V4
_cod_database_code 4123965

loop_
_symmetry_equiv_pos_as_xyz
x,y,z
-x,-y,-z

loop_
_atom_site_label
_atom_site_type_symbol
_atom_site_fract_x
_atom_site_fract_y
_atom_site_fract_z
_atom_site_occupancy
_atom_site_U_iso_or_equiv
Ag2 Ag+1 0.4157 0.7826 0.9562 1 0.0
C30 C+4 0.0216 0.3385 0.007 0.9105 0.0
Ag5 Ag+1 0.0165 0.6392 0.3029 1 0.0
N6 N-3 0.6324 0.2173 0.1979 0.9105 0.0
O53 O-2 0.4178 0.7042 0.1922 1 0.0
P1 P+5 0.1097 0.1348 0.2459 1 0.0
O75 O-2 0.9011 0.5265 0.3206 1 0.0
C7 C+2 0.1197 0.7273 0.3892 0.9105 0.0
O13 O-2 0.897 0.2126 0.1818 1 0.0
Ag6 Ag+1 0.866 0.2437 0.9312 1 0.0
O11 O-2 0.064 -0.0139 0.2425 1 0.0
O2 O-2 0.1754 0.0788 0.281 1 0.0
Ag3 Ag+1 0.7433 0.1257 0.1791 1 0.0
V19 V+5 0.511 0.5219 0.1865 0.1667 0.0
O6 O-2 0.927 0.1012 0.1279 1 0.0
C23 C+2 0.1917 0.5049 0.2689 0.9105 0.0
O47 O-2 0.2923 0.7944 0.2653 1 0.0
O64 O-2 0.6155 0.4726 0.2327 1 0.0
Mo11 Mo+6 0.2323 0.2485 0.3038 0.8333 0.0
O71 O-2 0.814 0.5424 0.0402 1 0.0
C28 C+4 0.1097 0.9404 0.9969 0.9105 0.0
O59 O-2 0.6055 0.8609 0.1609 1 0.0
O31 O-2 0.3539 0.2181 0.2453 1 0.0
C11 C+2 0.5794 0.2636 0.2126 0.9105 0.0
Mo24 Mo+6 0.8891 0.5138 0.2413 0.8333 0.0
C21 C+2 0.61 0.0344 0.1131 0.9105 0.0
O52 O-2 0.5112 0.7808 0.2435 1 0.0
C33 C+2 0.3853 0.8772 0.4085 0.9105 0.0
O29 O-2 0.9004 0.2652 0.3351 1 0.0
Mo10 Mo+6 0.9871 0.204 0.3834 0.8333 0.0
Mo3 Mo+6 0.2148 0.0643 0.1097 0.8333 0.0
O26 O-2 0.101 -0.0942 0.3477 1 0.0
Ag1 Ag+1 0.479 0.1482 0.3063 1 0.0
V18 V+5 0.511 0.6766 0.1079 0.1667 0.0
O86 O-2 0.2773 0.9304 0.5084 0.5 0.0
O21 O-2 0.2597 0.2563 0.1444 1 0.0
C12 C+4 0.5121 0.3239 0.2343 0.9105 0.0
N8 N-3 0.7872 0.1748 0.883 0.9105 0.0
V16 V+5 0.757 0.7403 0.3052 0.1667 0.0
C32 C+4 0.7295 0.7661 0.0063 0.9105 0.0
Mo8 Mo+6 0.3456 0.0175 0.246 0.8333 0.0
N15 N-3 0.8597 0.3771 0.0872 0.9105 0.0
O63 O-2 0.4635 0.4651 0.1545 1 0.0
O79 O-2 0.7739 0.7602 0.1538 1 0.0
V8 V+5 0.36 0.0178 0.24 0.1667 0.0
C5 C+2 0.1015 0.1465 0.9242 0.9105 0.0
O56 O-2 0.6518 0.6128 0.3999 1 0.0
V20 V+5 0.68 0.4706 0.3141 0.1667 0.0
C15 C+2 0.7175 0.1534 0.8739 0.9105 0.0
V15 V+5 0.407 0.5866 0.3168 0.1667 0.0
V4 V+5 0.886 0.0928 0.3236 0.1667 0.0
O74 O-2 0.9078 0.595 0.2148 1 0.0
N12 N-3 0.1346 0.552 0.2773 0.9105 0.0
O24 O-2 0.4594 -0.0343 0.2303 1 0.0
C6 C+4 0.2066 0.0948 0.9214 0.9105 0.0
Mo23 Mo+6 0.7439 0.5676 0.1064 0.8333 0.0
O7 O-2 0.9188 0.2118 0.054 1 0.0
O39 O-2 0.1019 0.1352 0.3975 1 0.0
O69 O-2 0.9785 0.6884 0.1354 1 0.0
O50 O-2 0.4451 0.6224 0.3949 1 0.0
C13 C+2 0.095 0.7604 0.2249 0.9105 0.0
C38 C+4 0.828 0.9195 0.4153 0.9105 0.0
O35 O-2 0.1064 0.247 0.347 1 0.0
O3 O-2 0.1715 0.1892 0.2316 1 0.0
O67 O-2 0.8422 0.5565 0.4418 1 0.0
O76 O-2 0.8082 0.4464 0.2682 1 0.0
O44 O-2 0.6167 0.6061 0.1901 1 0.0
C10 C+4 0.073 0.4498 0.3936 0.9105 0.0
O54 O-2 0.4333 0.5562 0.2444 1 0.0
C8 C+4 0.1894 0.7587 0.4165 0.9105 0.0
Ag9 Ag+1 0.9972 0.3391 0.4894 0.6 0.0
O37 O-2 0.281 0.16 0.3436 1 0.0
C16 C+4 0.631 0.1277 0.8634 0.9105 0.0
O45 O-2 0.5073 0.7093 0.4626 1 0.0
N16 N-3 0.5399 0.841 0.0067 0.9105 0.0
C35 C+2 0.4001 0.1794 0.4833 0.9105 0.0
O81 O-2 0.525 0.4127 0.456 0.4 0.0
C29 C+2 0.9308 0.3602 0.0528 0.9105 0.0
Mo2 Mo+6 0.9849 0.174 0.1106 0.8333 0.0
V22 V+5 0.86 0.6772 0.176 0.1667 0.0
C22 C+4 0.5323 0.012 0.0835 0.9105 0.0
O58 O-2 0.7015 0.8005 0.2614 1 0.0
O8 O-2 0.1042 0.126 0.0698 1 0.0
N9 N-3 0.7603 0.33 0.9662 0.9105 0.0
O1 O-2 0.0864 0.1111 0.187 1 0.0
O72 O-2 0.8194 0.518 0.1655 1 0.0
C3 C+2 0.1416 0.5392 0.1169 0.9105 0.0
Mo16 Mo+6 0.7665 0.7353 0.3158 0.8333 0.0
O68 O-2 0.8195 0.6467 0.3461 1 0.0
O49 O-2 0.3201 0.5438 0.359 1 0.0
O41 O-2 0.5439 0.6464 0.2911 1 0.0
C4 C+4 0.0629 0.5173 0.0868 0.9105 0.0
Mo6 Mo+6 0.1094 0.2894 0.175 0.8333 0.0
Mo21 Mo+6 0.7858 0.5691 0.3774 0.8333 0.0
Mo7 Mo+6 0.3409 0.1805 0.1731 0.8333 0.0
N3 N-3 0.0246 0.1824 0.9289 0.9105 0.0
Ag7 Ag+1 0.9667 0.3647 0.3113 1 0.0
V21 V+5 0.769 0.5721 0.3757 0.1667 0.0
O30 O-2 0.18 0.3086 0.246 1 0.0
C24 C+4 0.2609 0.4425 0.2548 0.9105 0.0
O80 O-2 0.8821 0.7144 0.2506 1 0.0
O5 O-2 0.9239 -0.0285 0.1618 1 0.0
O4 O-2 0.0051 0.1603 0.285 1 0.0
Mo17 Mo+6 0.6341 0.7861 0.1937 0.8333 0.0
O23 O-2 0.3746 0.0954 0.2175 1 0.0
Mo20 Mo+6 0.6698 0.4645 0.3119 0.8333 0.0
O22 O-2 0.4589 0.1812 0.1344 1 0.0
Mo22 Mo+6 0.8682 0.682 0.1751 0.8333 0.0
C25 C+2 0.5948 0.6519 0.9259 0.9105 0.0
N17 N-3 0.3166 0.8717 0.4517 0.9105 0.0
O62 O-2 0.4586 0.598 0.1305 1 0.0
V23 V+5 0.76 0.5705 0.1055 0.1667 0.0
O15 O-2 0.2815 0.1301 0.1205 1 0.0
O46 O-2 0.4326 0.742 0.3514 1 0.0
O82 O-2 0.3667 0.4701 0.4751 0.4 0.0
N13 N-3 0.5192 0.6903 0.9325 0.9105 0.0
O70 O-2 0.808 0.6356 0.1214 1 0.0
O51 O-2 0.64 0.7292 0.3586 1 0.0
N14 N-3 0.2712 0.853 0.9712 0.9105 0.0
V3 V+5 0.229 0.0651 0.1019 0.1667 0.0
O28 O-2 0.894 0.1492 0.388 1 0.0
O25 O-2 0.2593 -0.0451 0.2779 1 0.0
V2 V+5 0 0.1751 0.1079 0.1667 0.0
V11 V+5 0.238 0.2452 0.3165 0.1667 0.0
O20 O-2 0.094 0.3612 0.1375 1 0.0
C36 C+4 0.2938 0.2285 0.4941 0.9105 0.0
O60 O-2 0.5862 0.7383 0.1395 1 0.0
O38 O-2 0.2923 0.0751 0.4434 1 0.0
O10 O-2 0.1063 0.0124 0.1205 1 0.0
C27 C+2 0.2033 0.8914 0.9817 0.9105 0.0
O66 O-2 0.7325 0.4879 0.3753 1 0.0
C19 C+2 0.601 0.2308 0.3843 0.9105 0.0
N10 N-3 0.5414 0.2161 0.3592 0.9105 0.0
Mo9 Mo+6 0.1281 -0.0232 0.3197 0.8333 0.0
C14 C+4 0.0283 0.825 0.2371 0.9105 0.0
C34 C+4 0.4602 0.8818 0.3614 0.9105 0.0
O14 O-2 0.0688 0.2386 0.1244 1 0.0
Ag4 Ag+1 0.2755 0.6271 0.1854 1 0.0
Ag8 Ag+1 0.7739 0.4026 0.1748 1 0.0
O27 O-2 0.9859 0.0354 0.3413 1 0.0
O85 O-2 0.5686 -0.038 0.413 0.5 0.0
O84 O-2 0.8416 0.3873 0.4898 0.5 0.0
O48 O-2 0.3368 0.6631 0.3026 1 0.0
Mo18 Mo+6 0.5127 0.6752 0.119 0.8333 0.0
V5 V+5 0.883 0.2482 0.251 0.1667 0.0
O12 O-2 0.886 0.072 0.242 1 0.0
Ag12 Ag+1 0.1554 0.9111 0.5038 0.6 0.0
V1 V+5 0.995 0.0239 0.1877 0.1667 0.0
C37 C+2 -0.0843 0.9038 0.4468 0.9105 0.0
Mo15 Mo+6 0.4164 0.5807 0.3274 0.8333 0.0
O78 O-2 0.6285 0.6324 0.0729 1 0.0
O83 O-2 0.415 0.3775 0.4115 0.4 0.0
N2 N-3 0.2076 0.5552 0.1358 0.9105 0.0
C17 C+2 0.7009 0.3726 0.9823 0.9105 0.0
C9 C+2 0.0988 0.5069 0.4247 0.9105 0.0
O33 O-2 0.1763 0.0085 0.3824 1 0.0
C2 C+4 0.7186 -0.0521 0.2631 0.9105 0.0
O65 O-2 0.6547 0.3917 0.3349 1 0.0
O36 O-2 0.288 0.2923 0.3446 1 0.0
P2 P+5 0.645 0.6257 0.2493 1 0.0
Mo1 Mo+6 0.992 0.0247 0.1783 0.8333 0.0
O40 O-2 0.7666 0.3112 0.2438 1 0.0
V24 V+5 0.886 0.513 0.2272 0.1667 0.0
O57 O-2 0.8222 0.7781 0.3578 1 0.0
Ag10 Ag+1 0.6868 0.433 0.4826 0.6 0.0
C18 C+4 0.6187 0.4297 0.001 0.9105 0.0
N5 N-3 0.0506 0.4114 0.3712 0.9105 0.0
N11 N-3 0.6711 0.0499 0.1394 0.9105 0.0
O18 O-2 0.8019 0.1851 0.2904 1 0.0
Mo14 Mo+6 0.4002 0.7353 0.269 0.8333 0.0
O34 O-2 0.9594 0.2373 0.4494 1 0.0
V12 V+5 0.241 0.083 0.3714 0.1667 0.0
N1 N-3 0.5893 0.0568 0.2861 0.9105 0.0
V10 V+5 0.0125 0.2047 0.3812 0.1667 0.0
O32 O-2 0.3559 0.0333 0.3269 1 0.0
O42 O-2 0.7027 0.6817 0.2377 1 0.0
V14 V+5 0.391 0.7362 0.2559 0.1667 0.0
N18 N-3 0.4585 0.1471 0.4726 0.9105 0.0
O55 O-2 0.5419 0.516 0.3358 1 0.0
Mo12 Mo+6 0.2411 0.0856 0.3782 0.8333 0.0
O43 O-2 0.7155 0.5675 0.2806 1 0.0
N7 N-3 0.1497 0.7116 0.2125 0.9105 0.0
N4 N-3 0.0669 0.7008 0.3701 0.9105 0.0
V9 V+5 0.119 -0.0222 0.309 0.1667 0.0
C31 C+2 0.6219 0.8088 0.0052 0.9105 0.0
Mo5 Mo+6 0.8652 0.2479 0.2551 0.8333 0.0
O9 O-2 0.2859 0.0298 0.0492 1 0.0
N19 N-3 0.0008 0.8985 0.4737 0.9105 0.0
O16 O-2 0.2785 0.0167 0.1725 1 0.0
Mo13 Mo+6 0.5307 0.6837 0.393 0.8333 0.0
O19 O-2 0.9868 0.2929 0.2259 1 0.0
C26 C+4 0.6882 0.5997 0.9193 0.9105 0.0
N20 N+5 0.398 0.4197 0.4477 0.4 0.0
O61 O-2 0.4374 0.7148 0.0663 1 0.0
O17 O-2 0.7705 0.0708 0.3541 1 0.0
V6 V+5 0.114 0.2883 0.192 0.1667 0.0
V17 V+5 0.623 0.7919 0.1802 0.1667 0.0
Mo19 Mo+6 0.5277 0.5205 0.1758 0.8333 0.0
C1 C+2 0.6449 0.0104 0.2749 0.9105 0.0
V7 V+5 0.358 0.181 0.1641 0.1667 0.0
O73 O-2 0.004 0.4665 0.221 1 0.0
Ag11 Ag+1 0.5787 0.0539 0.4499 0.6 0.0
C20 C+4 0.6806 0.2532 0.419 0.9105 0.0
O77 O-2 0.6411 0.5137 0.1163 1 0.0
Mo4 Mo+6 0.8745 0.0975 0.3211 0.8333 0.0
V13 V+5 0.512 0.6869 0.3843 0.1667 0.0
